data_7718052
loop_
_publ_author_name
'Teixeira, Micha&#xeb;l'
'Louis, Beno&#xee;t'
'Baudron, St&#xe9;phane A'

_publ_section_title
;
 A blessing and a curse: impact of urea derivatives on the secondary
 building unit of Ca-MOFs prepared in deep eutectic solvents.
;
_journal_issue 12
_journal_name_full 'Dalton transactions (Cambridge, England : 2003)'
_journal_page_first 5006
_journal_page_last 5016
_journal_paper_doi 10.1039/d4dt03254c
_journal_volume 54
_journal_year 2025
_chemical_formula_moiety '2(C11 H8 Br2 Ca N2 O5), C3 H6 N2 O'
_chemical_formula_sum 'C25 H22 Br4 Ca2 N6 O11'
_chemical_formula_weight 982.28
_space_group_crystal_system monoclinic
_space_group_IT_number 15
_space_group_name_Hall '-C 2yc'
_space_group_name_H-M_alt 'C 1 2/c 1'
_atom_sites_solution_hydrogens geom
_atom_sites_solution_primary direct
_atom_sites_solution_secondary difmap
_audit_creation_method SHELXL-2019/3
_audit_update_record
;
2024-11-19 deposited with the CCDC.	2025-02-12 downloaded from the CCDC.
;
_cell_angle_alpha 90
_cell_angle_beta 124.491(3)
_cell_angle_gamma 90
_cell_formula_units_Z 4
_cell_length_a 27.005(3)
_cell_length_b 7.5912(9)
_cell_length_c 19.392(2)
_cell_measurement_reflns_used 5365
_cell_measurement_temperature 120(2)
_cell_measurement_theta_max 29.62
_cell_measurement_theta_min 2.55
_cell_volume 3276.6(6)
_computing_cell_refinement 'Bruker SAINT'
_computing_data_collection 'Bruker APEX4'
_computing_data_reduction 'Bruker SAINT'
_computing_molecular_graphics 'Bruker SHELXTL'
_computing_publication_material 'Bruker SHELXTL'
_computing_structure_refinement 'SHELXL-2019/2(Sheldrick, 2019)'
_computing_structure_solution 'SHELXT 2018/2 (Sheldrick, 2018)'
_diffrn_ambient_temperature 120(2)
_diffrn_measured_fraction_theta_full 1.000
_diffrn_measured_fraction_theta_max 0.994
_diffrn_measurement_device_type 'Bruker PHOTON-III CPAD'
_diffrn_measurement_method '\f and \w shuterless scans'
_diffrn_radiation_type MoK\a
_diffrn_radiation_wavelength 0.71073
_diffrn_reflns_av_R_equivalents 0.0973
_diffrn_reflns_av_unetI/netI 0.0671
_diffrn_reflns_Laue_measured_fraction_full 1.000
_diffrn_reflns_Laue_measured_fraction_max 0.994
_diffrn_reflns_limit_h_max 38
_diffrn_reflns_limit_h_min -37
_diffrn_reflns_limit_k_max 10
_diffrn_reflns_limit_k_min -10
_diffrn_reflns_limit_l_max 27
_diffrn_reflns_limit_l_min -24
_diffrn_reflns_number 30089
_diffrn_reflns_point_group_measured_fraction_full 1.000
_diffrn_reflns_point_group_measured_fraction_max 0.994
_diffrn_reflns_theta_full 25.242
_diffrn_reflns_theta_max 30.147
_diffrn_reflns_theta_min 2.136
_diffrn_source 'Mo-ImuS 3.0 microfocus tube'
_exptl_absorpt_coefficient_mu 5.293
_exptl_absorpt_correction_T_max 0.7460
_exptl_absorpt_correction_T_min 0.5979
_exptl_absorpt_correction_type multi-scan
_exptl_absorpt_process_details sadabs
_exptl_crystal_colour colourless
_exptl_crystal_density_diffrn 1.991
_exptl_crystal_description plate
_exptl_crystal_F_000 1928
_exptl_crystal_size_max 0.160
_exptl_crystal_size_mid 0.080
_exptl_crystal_size_min 0.060
_refine_diff_density_max 1.332
_refine_diff_density_min -1.249
_refine_diff_density_rms 0.162
_refine_ls_extinction_method none
_refine_ls_goodness_of_fit_ref 1.022
_refine_ls_hydrogen_treatment constr
_refine_ls_matrix_type full
_refine_ls_number_parameters 238
_refine_ls_number_reflns 4812
_refine_ls_number_restraints 4
_refine_ls_restrained_S_all 1.022
_refine_ls_R_factor_all 0.0973
_refine_ls_R_factor_gt 0.0530
_refine_ls_shift/su_max 0.001
_refine_ls_shift/su_mean 0.000
_refine_ls_structure_factor_coef Fsqd
_refine_ls_weighting_details 'w=1/[\s^2^(Fo^2^)+(0.0138P)^2^+39.9851P] where P=(Fo^2^+2Fc^2^)/3'
_refine_ls_weighting_scheme calc
_refine_ls_wR_factor_gt 0.0894
_refine_ls_wR_factor_ref 0.1080
_reflns_Friedel_coverage 0.000
_reflns_number_gt 3270
_reflns_number_total 4812
_reflns_threshold_expression 'I > 2\s(I)'
_cod_data_source_file d4dt03254c2.cif
_cod_data_source_block CaMOF10
_cod_depositor_comments 'Adding full bibliography for 7718045--7718055.cif.'
_cod_original_sg_symbol_H-M 'C 2/c'
_cod_database_code 7718052
_shelx_shelxl_version_number 2019/3
_shelx_space_group_comment
;
The symmetry employed for this shelxl refinement is uniquely defined
by the following loop, which should always be used as a source of
symmetry information in preference to the above space-group names.
They are only intended as comments.
;
_shelx_estimated_absorpt_t_min 0.485
_shelx_estimated_absorpt_t_max 0.742

loop_
_space_group_symop_operation_xyz
'x, y, z'
'-x, y, -z+1/2'
'x+1/2, y+1/2, z'
'-x+1/2, y+1/2, -z+1/2'
'-x, -y, -z'
'x, -y, z-1/2'
'-x+1/2, -y+1/2, -z'
'x+1/2, -y+1/2, z-1/2'

loop_
_atom_site_label
_atom_site_type_symbol
_atom_site_fract_x
_atom_site_fract_y
_atom_site_fract_z
_atom_site_U_iso_or_equiv
_atom_site_adp_type
_atom_site_occupancy
_atom_site_site_symmetry_order
_atom_site_calc_flag
_atom_site_refinement_flags_posn
_atom_site_refinement_flags_adp
_atom_site_refinement_flags_occupancy
_atom_site_disorder_assembly
_atom_site_disorder_group
C1 C 0.83165(19) 0.4645(6) 0.7070(3) 0.0149(8) Uani 1 1 d . . . . .
C2 C 0.8895(2) 0.5086(7) 0.6550(3) 0.0247(10) Uani 1 1 d . . . . .
H2A H 0.921391 0.599549 0.678991 0.030 Uiso 1 1 calc R U . . .
H2B H 0.876497 0.482582 0.597008 0.030 Uiso 1 1 calc R U . . .
C3 C 0.9112(2) 0.3414(7) 0.7089(3) 0.0272(11) Uani 1 1 d . . . . .
H3A H 0.906274 0.236150 0.675405 0.033 Uiso 1 1 calc R U . . .
H3B H 0.953886 0.351738 0.756457 0.033 Uiso 1 1 calc R U . . .
C4 C 0.7128(2) 0.6064(6) 0.9748(3) 0.0174(9) Uani 1 1 d . . . . .
C5 C 0.74622(19) 0.6293(5) 0.9409(3) 0.0142(8) Uani 1 1 d . . . . .
C6 C 0.78382(19) 0.7769(6) 0.9681(3) 0.0174(9) Uani 1 1 d . . . . .
H6 H 0.807498 0.797106 0.946814 0.021 Uiso 1 1 calc R U . . .
C7 C 0.74629(19) 0.5073(6) 0.8795(3) 0.0137(8) Uani 1 1 d . . . . .
C8 C 0.5213(2) 0.4574(6) 0.5811(3) 0.0191(9) Uani 1 1 d . . . . .
C9 C 0.56212(19) 0.5032(6) 0.5627(3) 0.0166(9) Uani 1 1 d . . . . .
C10 C 0.54010(19) 0.5479(6) 0.4803(3) 0.0190(9) Uani 1 1 d . . . . .
H10 H 0.567106 0.582082 0.466055 0.023 Uiso 1 1 calc R U . . .
C11 C 0.62979(19) 0.5075(6) 0.6279(3) 0.0185(9) Uani 1 1 d . . . . .
O1 O 0.79272(13) 0.4874(4) 0.72267(19) 0.0162(6) Uani 1 1 d . . . . .
O2 O 0.74383(14) 0.0754(4) 0.67093(18) 0.0186(6) Uani 1 1 d . . . . .
O3 O 0.73876(15) 0.3460(4) 0.8814(2) 0.0223(7) Uani 1 1 d . . . . .
O4 O 0.65527(14) 0.3626(4) 0.6559(2) 0.0269(8) Uani 1 1 d . . . . .
O5 O 0.84648(14) 0.1574(4) 0.8529(2) 0.0230(7) Uani 1 1 d . . . . .
Ca1 Ca 0.74921(4) 0.27069(11) 0.76744(5) 0.01190(16) Uani 1 1 d . . . . .
Br1 Br 0.65795(2) 0.41683(7) 0.94245(3) 0.02964(14) Uani 1 1 d . . . . .
Br2 Br 0.54828(2) 0.40710(8) 0.69313(3) 0.03436(15) Uani 1 1 d . . . . .
N1 N 0.8393(2) 0.5643(6) 0.6578(3) 0.0314(11) Uani 1 1 d . . . . .
H1 H 0.816247 0.655052 0.629627 0.038 Uiso 1 1 calc R U . . .
N2 N 0.8718(2) 0.3339(6) 0.7378(3) 0.0357(12) Uani 1 1 d . . . . .
H2 H 0.874132 0.252245 0.771719 0.043 Uiso 1 1 calc R U . . .
C12 C 1.0280(7) 0.4254(18) 0.9544(9) 0.049(3) Uani 0.5 1 d D . P A -1
C13 C 0.9607(13) 0.520(2) 0.9926(14) 0.094(9) Uani 0.5 1 d D . P A -1
H13A H 0.933378 0.430818 0.991328 0.113 Uiso 0.5 1 calc R U P A -1
H13B H 0.944052 0.639021 0.986609 0.113 Uiso 0.5 1 calc R U P A -1
C14 C 1.0248(14) 0.503(5) 1.0714(16) 0.094(9) Uani 0.5 1 d D . P A -1
H14A H 1.040319 0.619237 1.098334 0.113 Uiso 0.5 1 calc R U P A -1
H14B H 1.025950 0.421473 1.112113 0.113 Uiso 0.5 1 calc R U P A -1
O6 O 1.0432(6) 0.3606(17) 0.9124(8) 0.084(4) Uani 0.5 1 d . . P A -1
N3 N 0.9728(9) 0.485(4) 0.9303(11) 0.078(7) Uani 0.5 1 d D . P A -1
H3 H 0.944675 0.501597 0.876908 0.094 Uiso 0.5 1 calc R U P A -1
N4 N 1.0598(10) 0.434(2) 1.0421(9) 0.092(8) Uani 0.5 1 d D . P A -1
H4 H 1.097435 0.400631 1.076076 0.111 Uiso 0.5 1 calc R U P A -1

loop_
_atom_site_aniso_label
_atom_site_aniso_U_11
_atom_site_aniso_U_22
_atom_site_aniso_U_33
_atom_site_aniso_U_23
_atom_site_aniso_U_13
_atom_site_aniso_U_12
C1 0.014(2) 0.016(2) 0.017(2) 0.0009(16) 0.0103(17) 0.0009(16)
C2 0.023(3) 0.027(3) 0.035(3) -0.002(2) 0.023(2) 0.000(2)
C3 0.021(2) 0.032(3) 0.037(3) 0.001(2) 0.021(2) 0.003(2)
C4 0.020(2) 0.020(2) 0.016(2) -0.0020(17) 0.0122(18) -0.0026(18)
C5 0.019(2) 0.015(2) 0.0123(18) -0.0001(15) 0.0112(17) -0.0003(16)
C6 0.019(2) 0.021(2) 0.015(2) -0.0023(17) 0.0118(18) -0.0022(18)
C7 0.014(2) 0.018(2) 0.0116(19) -0.0018(16) 0.0084(16) -0.0016(17)
C8 0.014(2) 0.025(2) 0.0119(19) -0.0004(17) 0.0033(17) -0.0019(18)
C9 0.011(2) 0.016(2) 0.018(2) -0.0044(17) 0.0054(17) -0.0002(16)
C10 0.009(2) 0.031(3) 0.015(2) -0.0002(18) 0.0054(17) -0.0019(18)
C11 0.010(2) 0.027(2) 0.014(2) -0.0035(18) 0.0043(17) -0.0015(18)
O1 0.0141(15) 0.0197(15) 0.0172(15) -0.0004(12) 0.0102(13) 0.0003(12)
O2 0.0303(18) 0.0177(15) 0.0153(14) 0.0009(13) 0.0175(14) 0.0026(14)
O3 0.035(2) 0.0167(16) 0.0273(18) -0.0014(14) 0.0248(16) -0.0023(14)
O4 0.0144(16) 0.0233(18) 0.0265(18) -0.0008(14) 0.0016(14) 0.0059(14)
O5 0.0127(15) 0.0263(18) 0.0245(17) 0.0050(14) 0.0072(14) 0.0026(14)
Ca1 0.0100(4) 0.0144(4) 0.0114(4) 0.0006(3) 0.0061(3) 0.0007(3)
Br1 0.0377(3) 0.0286(3) 0.0421(3) -0.0183(2) 0.0343(3) -0.0170(2)
Br2 0.0298(3) 0.0518(4) 0.0153(2) 0.0058(2) 0.0091(2) -0.0027(3)
N1 0.037(2) 0.030(2) 0.050(3) 0.019(2) 0.038(2) 0.016(2)
N2 0.032(2) 0.040(3) 0.054(3) 0.030(2) 0.036(2) 0.020(2)
C12 0.055(9) 0.034(7) 0.056(9) -0.005(7) 0.030(8) -0.018(7)
C13 0.20(3) 0.025(7) 0.067(12) 0.001(8) 0.079(16) -0.003(11)
C14 0.20(3) 0.025(7) 0.067(12) 0.001(8) 0.079(16) -0.003(11)
O6 0.100(10) 0.090(9) 0.100(10) 0.007(8) 0.079(9) -0.012(8)
N3 0.084(15) 0.089(17) 0.021(8) -0.015(9) 0.006(9) -0.020(11)
N4 0.096(13) 0.047(10) 0.046(9) -0.001(8) -0.013(9) -0.020(10)

loop_
_atom_type_symbol
_atom_type_description
_atom_type_scat_dispersion_real
_atom_type_scat_dispersion_imag
_atom_type_scat_source
C C 0.0033 0.0016 'International Tables Vol C Tables 4.2.6.8 and 6.1.1.4'
H H 0.0000 0.0000 'International Tables Vol C Tables 4.2.6.8 and 6.1.1.4'
O O 0.0106 0.0060 'International Tables Vol C Tables 4.2.6.8 and 6.1.1.4'
Ca Ca 0.2262 0.3064 'International Tables Vol C Tables 4.2.6.8 and 6.1.1.4'
Br Br -0.2901 2.4595 'International Tables Vol C Tables 4.2.6.8 and 6.1.1.4'
N N 0.0061 0.0033 'International Tables Vol C Tables 4.2.6.8 and 6.1.1.4'

loop_
_geom_angle_atom_site_label_1
_geom_angle_atom_site_label_2
_geom_angle_atom_site_label_3
_geom_angle
_geom_angle_site_symmetry_1
_geom_angle_site_symmetry_3
_geom_angle_publ_flag
O1 C1 N1 125.9(4) . . ?
O1 C1 N2 124.8(4) . . ?
N1 C1 N2 109.3(4) . . ?
N1 C2 C3 102.7(4) . . ?
N1 C2 H2A 111.2 . . ?
C3 C2 H2A 111.2 . . ?
N1 C2 H2B 111.2 . . ?
C3 C2 H2B 111.2 . . ?
H2A C2 H2B 109.1 . . ?
N2 C3 C2 102.3(4) . . ?
N2 C3 H3A 111.3 . . ?
C2 C3 H3A 111.3 . . ?
N2 C3 H3B 111.3 . . ?
C2 C3 H3B 111.3 . . ?
H3A C3 H3B 109.2 . . ?
C6 C4 C5 122.0(4) 7_667 . ?
C6 C4 Br1 115.9(3) 7_667 . ?
C5 C4 Br1 122.0(3) . . ?
C4 C5 C6 116.6(4) . . ?
C4 C5 C7 125.8(4) . . ?
C6 C5 C7 117.6(4) . . ?
C4 C6 C5 121.4(4) 7_667 . ?
C4 C6 H6 119.3 7_667 . ?
C5 C6 H6 119.3 . . ?
O3 C7 O2 122.5(4) . 4_656 ?
O3 C7 C5 120.4(4) . . ?
O2 C7 C5 117.1(4) 4_656 . ?
O3 C7 Ca1 58.6(2) . . ?
O2 C7 Ca1 63.8(2) 4_656 . ?
C5 C7 Ca1 178.3(3) . . ?
C9 C8 C10 121.7(4) . 5_666 ?
C9 C8 Br2 120.0(3) . . ?
C10 C8 Br2 118.2(3) 5_666 . ?
C8 C9 C10 118.2(4) . . ?
C8 C9 C11 123.3(4) . . ?
C10 C9 C11 118.6(4) . . ?
C8 C10 C9 120.1(4) 5_666 . ?
C8 C10 H10 120.0 5_666 . ?
C9 C10 H10 120.0 . . ?
O4 C11 O5 127.4(4) . 4_656 ?
O4 C11 C9 116.7(4) . . ?
O5 C11 C9 115.9(4) 4_656 . ?
C1 O1 Ca1 128.8(3) . . ?
C1 O1 Ca1 128.0(3) . 4_656 ?
Ca1 O1 Ca1 102.86(11) . 4_656 ?
C7 O2 Ca1 160.2(3) 4_646 . ?
C7 O2 Ca1 90.0(3) 4_646 4_646 ?
Ca1 O2 Ca1 104.21(10) . 4_646 ?
C7 O3 Ca1 95.6(3) . . ?
C11 O4 Ca1 135.5(3) . . ?
C11 O5 Ca1 136.5(3) 4_646 . ?
O4 Ca1 O2 84.51(12) . . ?
O4 Ca1 O5 165.58(13) . . ?
O2 Ca1 O5 82.47(12) . . ?
O4 Ca1 O3 98.47(12) . . ?
O2 Ca1 O3 152.63(11) . . ?
O5 Ca1 O3 95.94(12) . . ?
O4 Ca1 O1 87.61(12) . . ?
O2 Ca1 O1 88.09(11) . . ?
O5 Ca1 O1 85.78(11) . . ?
O3 Ca1 O1 119.13(11) . . ?
O4 Ca1 O1 91.53(12) . 4_646 ?
O2 Ca1 O1 71.79(10) . 4_646 ?
O5 Ca1 O1 90.29(11) . 4_646 ?
O3 Ca1 O1 80.92(10) . 4_646 ?
O1 Ca1 O1 159.85(9) . 4_646 ?
O4 Ca1 O2 85.19(11) . 4_656 ?
O2 Ca1 O2 154.88(10) . 4_656 ?
O5 Ca1 O2 104.22(12) . 4_656 ?
O3 Ca1 O2 51.94(10) . 4_656 ?
O1 Ca1 O2 68.62(10) . 4_656 ?
O1 Ca1 O2 131.38(10) 4_646 4_656 ?
O4 Ca1 C7 91.92(12) . . ?
O2 Ca1 C7 175.70(12) . . ?
O5 Ca1 C7 101.32(12) . . ?
O3 Ca1 C7 25.74(11) . . ?
O1 Ca1 C7 94.16(11) . . ?
O1 Ca1 C7 105.99(11) 4_646 . ?
O2 Ca1 C7 26.20(10) 4_656 . ?
O4 Ca1 Ca1 69.87(9) . 4_656 ?
O2 Ca1 Ca1 119.17(8) . 4_656 ?
O5 Ca1 Ca1 111.52(9) . 4_656 ?
O3 Ca1 Ca1 86.96(8) . 4_656 ?
O1 Ca1 Ca1 38.93(7) . 4_656 ?
O1 Ca1 Ca1 156.09(8) 4_646 4_656 ?
O2 Ca1 Ca1 35.76(6) 4_656 4_656 ?
C7 Ca1 Ca1 61.46(9) . 4_656 ?
O4 Ca1 Ca1 104.30(9) . 4_646 ?
O2 Ca1 Ca1 40.04(8) . 4_646 ?
O5 Ca1 Ca1 69.06(9) . 4_646 ?
O3 Ca1 Ca1 113.96(8) . 4_646 ?
O1 Ca1 Ca1 122.91(8) . 4_646 ?
O1 Ca1 Ca1 38.21(7) 4_646 4_646 ?
O2 Ca1 Ca1 164.73(8) 4_656 4_646 ?
C7 Ca1 Ca1 139.48(9) . 4_646 ?
Ca1 Ca1 Ca1 159.06(5) 4_656 4_646 ?
C1 N1 C2 113.0(4) . . ?
C1 N1 H1 123.5 . . ?
C2 N1 H1 123.5 . . ?
C1 N2 C3 112.6(4) . . ?
C1 N2 H2 123.7 . . ?
C3 N2 H2 123.7 . . ?
O6 C12 N3 128.9(16) . . ?
O6 C12 N4 129(2) . . ?
N3 C12 N4 101.6(18) . . ?
N3 C13 C14 99.0(13) . . ?
N3 C13 H13A 112.0 . . ?
C14 C13 H13A 112.0 . . ?
N3 C13 H13B 112.0 . . ?
C14 C13 H13B 112.0 . . ?
H13A C13 H13B 109.6 . . ?
N4 C14 C13 104.9(16) . . ?
N4 C14 H14A 110.8 . . ?
C13 C14 H14A 110.8 . . ?
N4 C14 H14B 110.8 . . ?
C13 C14 H14B 110.8 . . ?
H14A C14 H14B 108.8 . . ?
C12 N3 C13 119.7(13) . . ?
C12 N3 H3 120.2 . . ?
C13 N3 H3 120.2 . . ?
C12 N4 C14 113.8(19) . . ?
C12 N4 H4 123.1 . . ?
C14 N4 H4 123.1 . . ?

loop_
_geom_bond_atom_site_label_1
_geom_bond_atom_site_label_2
_geom_bond_distance
_geom_bond_site_symmetry_2
_geom_bond_publ_flag
C1 O1 1.261(5) . ?
C1 N1 1.322(6) . ?
C1 N2 1.334(6) . ?
C2 N1 1.451(6) . ?
C2 C3 1.534(7) . ?
C2 H2A 0.9900 . ?
C2 H2B 0.9900 . ?
C3 N2 1.459(6) . ?
C3 H3A 0.9900 . ?
C3 H3B 0.9900 . ?
C4 C6 1.380(6) 7_667 ?
C4 C5 1.397(6) . ?
C4 Br1 1.898(4) . ?
C5 C6 1.399(6) . ?
C5 C7 1.510(6) . ?
C6 H6 0.9500 . ?
C7 O3 1.246(5) . ?
C7 O2 1.260(5) 4_656 ?
C7 Ca1 2.854(4) . ?
C8 C9 1.382(6) . ?
C8 C10 1.390(6) 5_666 ?
C8 Br2 1.899(4) . ?
C9 C10 1.396(6) . ?
C9 C11 1.524(6) . ?
C10 H10 0.9500 . ?
C11 O4 1.247(6) . ?
C11 O5 1.254(6) 4_656 ?
O1 Ca1 2.449(3) . ?
O1 Ca1 2.488(3) 4_656 ?
O2 Ca1 2.327(3) . ?
O2 Ca1 2.561(3) 4_646 ?
O3 Ca1 2.449(3) . ?
O4 Ca1 2.321(3) . ?
O5 Ca1 2.336(3) . ?
Ca1 Ca1 3.8599(5) 4_656 ?
Ca1 Ca1 3.8599(5) 4_646 ?
N1 H1 0.8800 . ?
N2 H2 0.8800 . ?
C12 O6 1.205(17) . ?
C12 N3 1.36(3) . ?
C12 N4 1.408(15) . ?
C13 N3 1.444(16) . ?
C13 C14 1.533(10) . ?
C13 H13A 0.9900 . ?
C13 H13B 0.9900 . ?
C14 N4 1.446(10) . ?
C14 H14A 0.9900 . ?
C14 H14B 0.9900 . ?
N3 H3 0.8800 . ?
N4 H4 0.8800 . ?

loop_
_geom_hbond_atom_site_label_D
_geom_hbond_atom_site_label_H
_geom_hbond_atom_site_label_A
_geom_hbond_distance_DH
_geom_hbond_distance_HA
_geom_hbond_distance_DA
_geom_hbond_angle_DHA
_geom_hbond_site_symmetry_A
_geom_hbond_publ_flag
N1 H1 O3 0.88 2.00 2.789(5) 148.8 4_656 yes
N1 H1 Br1 0.88 2.74 3.333(4) 126.2 4_656 yes
N2 H2 O5 0.88 2.21 2.996(5) 148.4 . yes
N3^a H3^a N2 0.88 2.60 3.340(18) 142.3 . yes
N4^a H4^a O4 0.88 2.47 3.185(18) 139.1 8_556 yes

loop_
_geom_torsion_atom_site_label_1
_geom_torsion_atom_site_label_2
_geom_torsion_atom_site_label_3
_geom_torsion_atom_site_label_4
_geom_torsion
_geom_torsion_site_symmetry_1
_geom_torsion_site_symmetry_2
_geom_torsion_site_symmetry_3
_geom_torsion_site_symmetry_4
_geom_torsion_publ_flag
N1 C2 C3 N2 -3.0(5) . . . . ?
C6 C4 C5 C6 0.3(7) 7_667 . . . ?
Br1 C4 C5 C6 178.3(3) . . . . ?
C6 C4 C5 C7 178.9(4) 7_667 . . . ?
Br1 C4 C5 C7 -3.2(6) . . . . ?
C4 C5 C6 C4 -0.3(7) . . . 7_667 ?
C7 C5 C6 C4 -179.0(4) . . . 7_667 ?
C4 C5 C7 O3 -32.1(7) . . . . ?
C6 C5 C7 O3 146.5(4) . . . . ?
C4 C5 C7 O2 150.2(4) . . . 4_656 ?
C6 C5 C7 O2 -31.2(6) . . . 4_656 ?
C10 C8 C9 C10 1.2(8) 5_666 . . . ?
Br2 C8 C9 C10 -176.8(3) . . . . ?
C10 C8 C9 C11 -178.9(4) 5_666 . . . ?
Br2 C8 C9 C11 3.1(6) . . . . ?
C8 C9 C10 C8 -1.2(8) . . . 5_666 ?
C11 C9 C10 C8 178.9(4) . . . 5_666 ?
C8 C9 C11 O4 70.0(6) . . . . ?
C10 C9 C11 O4 -110.2(5) . . . . ?
C8 C9 C11 O5 -110.3(5) . . . 4_656 ?
C10 C9 C11 O5 69.6(6) . . . 4_656 ?
N1 C1 O1 Ca1 155.6(4) . . . . ?
N2 C1 O1 Ca1 -24.2(7) . . . . ?
N1 C1 O1 Ca1 -32.6(6) . . . 4_656 ?
N2 C1 O1 Ca1 147.6(4) . . . 4_656 ?
O2 C7 O3 Ca1 -0.7(5) 4_656 . . . ?
C5 C7 O3 Ca1 -178.3(3) . . . . ?
O5 C11 O4 Ca1 13.0(8) 4_656 . . . ?
C9 C11 O4 Ca1 -167.3(3) . . . . ?
O1 C1 N1 C2 177.5(4) . . . . ?
N2 C1 N1 C2 -2.7(6) . . . . ?
C3 C2 N1 C1 3.6(6) . . . . ?
O1 C1 N2 C3 -179.8(4) . . . . ?
N1 C1 N2 C3 0.4(6) . . . . ?
C2 C3 N2 C1 1.8(6) . . . . ?
N3 C13 C14 N4 -9(4) . . . . ?
O6 C12 N3 C13 165.6(19) . . . . ?
N4 C12 N3 C13 -6(3) . . . . ?
C14 C13 N3 C12 10(4) . . . . ?
O6 C12 N4 C14 -173(2) . . . . ?
N3 C12 N4 C14 -1.7(17) . . . . ?
C13 C14 N4 C12 7(3) . . . . ?
